data_1544345
loop_
_publ_author_name
'Parfitt, D.C.'
'Keen, D.A.'
'Hull, S.'
'Crichton, W.A.'
'Mezouar, M.'
'Wilson, M.'
'Madden, P.A.'

_publ_section_title
;
 High-pressure forms of lithium sulphate: structural determination and
 computer simulation Sample: P = 5.2 GPa and T = 723 K
;
_journal_name_full 'Physical Review B'
_journal_page_first 054121
_journal_page_last 054127
_journal_paper_doi 10.1103/PhysRevB.72.054121
_journal_volume 72
_journal_year 2005
_chemical_formula_sum 'Li2 O4 S'
_chemical_name_common 'epsilon-Li2SO4 7.2 GPa and 723 K D.C. '
_space_group_IT_number 63
_space_group_name_H-M_alt 'C m c m'
_symmetry_space_group_name_Hall '-C 2c 2'
_symmetry_space_group_name_H-M 'C m c m'
_cell_angle_alpha 90
_cell_angle_beta 90
_cell_angle_gamma 90
_cell_formula_units_Z 4
_cell_length_a 5.3452(2)
_cell_length_b 7.9323(3)
_cell_length_c 6.0292(3)
_cell_volume 255.636(19)
_cod_data_source_file Li2SO4-epsilon.cif
_cod_data_source_block Li2SO4-epsilon
_cod_original_formula_sum 'O4 S Li2'
_cod_database_code 1544345

loop_
_space_group_symop_operation_xyz
'x, y, z'
'-x, -y, -z'
'-x, -y, z+1/2'
'x, y, -z+1/2'
'-x, y, -z+1/2'
'x, -y, z+1/2'
'x, -y, -z'
'-x, y, z'
'x+1/2, y+1/2, z'
'-x+1/2, -y+1/2, -z'
'-x+1/2, -y+1/2, z+1/2'
'x+1/2, y+1/2, -z+1/2'
'-x+1/2, y+1/2, -z+1/2'
'x+1/2, -y+1/2, z+1/2'
'x+1/2, -y+1/2, -z'
'-x+1/2, y+1/2, z'

loop_
_atom_site_label
_atom_site_occupancy
_atom_site_fract_x
_atom_site_fract_y
_atom_site_fract_z
_atom_site_adp_type
_atom_site_B_iso_or_equiv
_atom_site_type_symbol
Li1 1.0 0.000000 0.500000 0.000000 Biso 16.299999 Li
Li2 1.0 0.000000 0.195(2) 0.250000 Biso 12.230000 Li
S 1.0 0.000000 0.8570(2) 0.250000 Biso 3.200000 S
O1 1.0 0.000000 0.2460(4) 0.5575(4) Biso 3.150000 O
O2 1.0 0.2744(4) 0.4610(4) 0.250000 Biso 2.660000 O
